data_4066302
loop_
_publ_author_name
'Birkmann, Birgit'
'Voss, Tanja'
'Geier, Stephen J.'
'Ullrich, Matthias'
'Kehr, Gerald'
'Erker, Gerhard'
'Stephan, Douglas W.'

_publ_section_title
;
 Frustrated Lewis Pairs and Ring-Opening of THF, Dioxane, and
 Thioxane&#x2020;
;
_journal_issue 21
_journal_name_full Organometallics
_journal_page_first 5310
_journal_paper_doi 10.1021/om1003896
_journal_volume 29
_journal_year 2010
_chemical_formula_sum 'C31.5 H22 B Cl F15 N O2'
_chemical_formula_weight 777.76
_space_group_IT_number 2
_symmetry_cell_setting triclinic
_symmetry_space_group_name_Hall '-P 1'
_symmetry_space_group_name_H-M 'P -1'
_atom_sites_solution_hydrogens geom
_atom_sites_solution_primary direct
_atom_sites_solution_secondary difmap
_audit_creation_method SHELXL-97
_cell_angle_alpha 72.288(5)
_cell_angle_beta 89.924(5)
_cell_angle_gamma 74.042(4)
_cell_formula_units_Z 2
_cell_length_a 10.8022(11)
_cell_length_b 12.5626(12)
_cell_length_c 12.7031(12)
_cell_measurement_temperature 150(2)
_cell_volume 1572.5(3)
_computing_structure_refinement 'SHELXL-97 (Sheldrick, 1997)'
_computing_structure_solution 'SHELXS-97 (Sheldrick, 1990)'
_diffrn_ambient_temperature 150(2)
_diffrn_measured_fraction_theta_full 0.992
_diffrn_measured_fraction_theta_max 0.992
_diffrn_radiation_monochromator graphite
_diffrn_radiation_source 'fine-focus sealed tube'
_diffrn_radiation_type MoK\a
_diffrn_radiation_wavelength 0.71073
_diffrn_reflns_av_R_equivalents 0.0375
_diffrn_reflns_av_sigmaI/netI 0.0437
_diffrn_reflns_limit_h_max 14
_diffrn_reflns_limit_h_min -15
_diffrn_reflns_limit_k_max 17
_diffrn_reflns_limit_k_min -17
_diffrn_reflns_limit_l_max 18
_diffrn_reflns_limit_l_min -18
_diffrn_reflns_number 35421
_diffrn_reflns_theta_full 30.50
_diffrn_reflns_theta_max 30.50
_diffrn_reflns_theta_min 1.78
_exptl_absorpt_coefficient_mu 0.244
_exptl_absorpt_correction_T_max 0.9879
_exptl_absorpt_correction_T_min 0.9348
_exptl_absorpt_correction_type empirical
_exptl_crystal_density_diffrn 1.643
_exptl_crystal_density_method 'not measured'
_exptl_crystal_F_000 782
_exptl_crystal_size_max 0.28
_exptl_crystal_size_mid 0.22
_exptl_crystal_size_min 0.05
_refine_diff_density_max 1.268
_refine_diff_density_min -0.468
_refine_diff_density_rms 0.088
_refine_ls_extinction_method none
_refine_ls_goodness_of_fit_ref 0.951
_refine_ls_hydrogen_treatment fixed
_refine_ls_matrix_type full
_refine_ls_number_parameters 498
_refine_ls_number_reflns 9501
_refine_ls_number_restraints 0
_refine_ls_restrained_S_all 0.951
_refine_ls_R_factor_all 0.0964
_refine_ls_R_factor_gt 0.0586
_refine_ls_shift/su_max 0.000
_refine_ls_shift/su_mean 0.000
_refine_ls_structure_factor_coef Fsqd
_refine_ls_weighting_details 'calc w=1/[\s^2^(Fo^2^)+(0.1308P)^2^+0.5484P] where P=(Fo^2^+2Fc^2^)/3'
_refine_ls_weighting_scheme calc
_refine_ls_wR_factor_gt 0.1743
_refine_ls_wR_factor_ref 0.2037
_reflns_number_gt 6126
_reflns_number_total 9501
_reflns_threshold_expression >2sigma(I)
_cod_data_source_file om1003896_si_002.cif
_cod_data_source_block C6H5CH2NMe2(CH2)2O(CH2)2OB(C6F5)3
_cod_original_sg_symbol_H-M P-1
_cod_original_formula_sum 'C31.50 H22 B Cl F15 N O2'
_cod_database_code 4066302

loop_
_symmetry_equiv_pos_as_xyz
'x, y, z'
'-x, -y, -z'

loop_
_atom_site_label
_atom_site_type_symbol
_atom_site_fract_x
_atom_site_fract_y
_atom_site_fract_z
_atom_site_U_iso_or_equiv
_atom_site_adp_type
_atom_site_occupancy
_atom_site_symmetry_multiplicity
_atom_site_calc_flag
_atom_site_refinement_flags
B1 B 0.7930(2) -0.10332(19) 0.79217(19) 0.0216(4) Uani 1 1 d .
C1 C 0.86335(19) -0.18164(17) 0.71152(17) 0.0222(4) Uani 1 1 d .
C2 C 0.9524(2) -0.15762(18) 0.63635(17) 0.0240(4) Uani 1 1 d .
C3 C 1.0026(2) -0.22525(19) 0.56914(18) 0.0277(4) Uani 1 1 d .
C4 C 0.9622(2) -0.3207(2) 0.57334(19) 0.0304(5) Uani 1 1 d .
C5 C 0.8709(2) -0.34708(18) 0.64461(19) 0.0290(4) Uani 1 1 d .
C6 C 0.8256(2) -0.27860(18) 0.71102(18) 0.0254(4) Uani 1 1 d .
C7 C 0.81314(19) -0.18572(17) 0.92489(17) 0.0223(4) Uani 1 1 d .
C8 C 0.9133(2) -0.28828(18) 0.97117(18) 0.0257(4) Uani 1 1 d .
C9 C 0.9364(2) -0.34861(18) 1.08442(19) 0.0295(5) Uani 1 1 d .
C10 C 0.8610(2) -0.3071(2) 1.15735(18) 0.0322(5) Uani 1 1 d .
C11 C 0.7626(2) -0.2048(2) 1.11643(18) 0.0291(5) Uani 1 1 d .
C12 C 0.7423(2) -0.14740(18) 1.00417(18) 0.0246(4) Uani 1 1 d .
C13 C 0.64098(19) -0.04847(17) 0.73668(16) 0.0215(4) Uani 1 1 d .
C14 C 0.53445(19) -0.08396(17) 0.77580(17) 0.0221(4) Uani 1 1 d .
C15 C 0.4113(2) -0.03741(19) 0.72080(18) 0.0255(4) Uani 1 1 d .
C16 C 0.3890(2) 0.0501(2) 0.62150(19) 0.0315(5) Uani 1 1 d .
C17 C 0.4910(2) 0.0879(2) 0.57732(19) 0.0328(5) Uani 1 1 d .
C18 C 0.6128(2) 0.03940(19) 0.63396(18) 0.0273(4) Uani 1 1 d .
C19 C 0.9661(2) -0.02376(18) 0.83395(19) 0.0259(4) Uani 1 1 d .
H12A H 1.0255 -0.0919 0.8187 0.031 Uiso 1 1 calc R
H12B H 0.9659 -0.0414 0.9154 0.031 Uiso 1 1 calc R
C20 C 1.0123(2) 0.08245(19) 0.7854(2) 0.0277(4) Uani 1 1 d .
H11A H 1.1045 0.0639 0.8111 0.033 Uiso 1 1 calc R
H11B H 1.0052 0.1036 0.7035 0.033 Uiso 1 1 calc R
C21 C 0.8258(2) 0.25072(19) 0.74417(19) 0.0294(5) Uani 1 1 d .
H10A H 0.7797 0.2002 0.7248 0.035 Uiso 1 1 calc R
H10B H 0.8511 0.2987 0.6749 0.035 Uiso 1 1 calc R
C22 C 0.7378(2) 0.32927(19) 0.80040(19) 0.0279(4) Uani 1 1 d .
H9A H 0.6745 0.3924 0.7429 0.033 Uiso 1 1 calc R
H9B H 0.7908 0.3662 0.8332 0.033 Uiso 1 1 calc R
C23 C 0.7538(2) 0.1696(2) 0.9793(2) 0.0362(5) Uani 1 1 d .
H8A H 0.7041 0.1383 1.0396 0.054 Uiso 1 1 calc R
H8B H 0.8192 0.1965 1.0085 0.054 Uiso 1 1 calc R
H8C H 0.7963 0.1083 0.9476 0.054 Uiso 1 1 calc R
C24 C 0.5699(2) 0.2252(2) 0.8437(2) 0.0314(5) Uani 1 1 d .
H7A H 0.5188 0.1931 0.9023 0.047 Uiso 1 1 calc R
H7B H 0.6170 0.1638 0.8137 0.047 Uiso 1 1 calc R
H7C H 0.5122 0.2891 0.7842 0.047 Uiso 1 1 calc R
C25 C 0.5942(2) 0.3560(2) 0.94885(18) 0.0293(5) Uani 1 1 d .
H6A H 0.5549 0.3135 1.0125 0.035 Uiso 1 1 calc R
H6B H 0.6590 0.3840 0.9791 0.035 Uiso 1 1 calc R
C26 C 0.4900(2) 0.46077(18) 0.87835(18) 0.0257(4) Uani 1 1 d .
C27 C 0.3608(2) 0.4610(2) 0.8817(2) 0.0359(5) Uani 1 1 d .
H1 H 0.3392 0.3936 0.9254 0.043 Uiso 1 1 calc R
C28 C 0.2638(2) 0.5594(3) 0.8215(3) 0.0459(7) Uani 1 1 d .
H2 H 0.1761 0.5586 0.8229 0.055 Uiso 1 1 calc R
C29 C 0.2938(3) 0.6572(3) 0.7604(3) 0.0478(7) Uani 1 1 d .
H3 H 0.2269 0.7247 0.7204 0.057 Uiso 1 1 calc R
C30 C 0.4223(3) 0.6586(2) 0.7563(2) 0.0402(6) Uani 1 1 d .
H4 H 0.4431 0.7265 0.7128 0.048 Uiso 1 1 calc R
C31 C 0.5192(2) 0.5605(2) 0.8158(2) 0.0306(5) Uani 1 1 d .
H5 H 0.6067 0.5617 0.8138 0.037 Uiso 1 1 calc R
C32 C 0.3985(8) 0.4825(9) 0.5552(5) 0.069(2) Uani 0.50 1 d P
Cl1A Cl 0.3226(3) 0.3666(3) 0.5881(2) 0.0443(6) Uani 0.25 1 d P
Cl2A Cl 0.5835(6) 0.4016(4) 0.5009(3) 0.109(2) Uani 0.25 1 d P
Cl1B Cl 0.3064(6) 0.4583(8) 0.5737(5) 0.118(2) Uani 0.25 1 d P
Cl2B Cl 0.5225(5) 0.3999(3) 0.5925(3) 0.0788(12) Uani 0.25 1 d P
F1 F 0.99912(14) -0.06557(12) 0.62478(12) 0.0341(3) Uani 1 1 d .
F2 F 1.09199(15) -0.19865(14) 0.50022(12) 0.0406(4) Uani 1 1 d .
F3 F 1.00903(17) -0.38503(14) 0.50810(13) 0.0465(4) Uani 1 1 d .
F4 F 0.82779(16) -0.43865(13) 0.64872(14) 0.0423(4) Uani 1 1 d .
F5 F 0.73850(14) -0.31112(12) 0.78132(12) 0.0349(3) Uani 1 1 d .
F6 F 0.99763(14) -0.33380(12) 0.90784(12) 0.0374(3) Uani 1 1 d .
F7 F 1.03658(15) -0.44655(12) 1.12137(13) 0.0429(4) Uani 1 1 d .
F8 F 0.88380(18) -0.36381(15) 1.26659(12) 0.0510(4) Uani 1 1 d .
F9 F 0.68779(16) -0.16126(14) 1.18782(12) 0.0426(4) Uani 1 1 d .
F10 F 0.64485(13) -0.04567(11) 0.97212(11) 0.0319(3) Uani 1 1 d .
F11 F 0.54569(12) -0.17065(11) 0.87307(10) 0.0277(3) Uani 1 1 d .
F12 F 0.31233(12) -0.07585(13) 0.76543(12) 0.0346(3) Uani 1 1 d .
F13 F 0.26992(14) 0.09678(15) 0.56850(13) 0.0481(4) Uani 1 1 d .
F14 F 0.47100(16) 0.17202(15) 0.47785(13) 0.0510(4) Uani 1 1 d .
F15 F 0.70734(14) 0.07934(13) 0.58213(12) 0.0370(3) Uani 1 1 d .
N1 N 0.66406(17) 0.27037(15) 0.89063(15) 0.0245(4) Uani 1 1 d .
O1 O 0.83946(13) -0.00307(12) 0.78655(13) 0.0236(3) Uani 1 1 d .
O2 O 0.93798(15) 0.18055(14) 0.81718(15) 0.0316(4) Uani 1 1 d .

loop_
_atom_site_aniso_label
_atom_site_aniso_U_11
_atom_site_aniso_U_22
_atom_site_aniso_U_33
_atom_site_aniso_U_23
_atom_site_aniso_U_13
_atom_site_aniso_U_12
B1 0.0199(10) 0.0195(10) 0.0253(11) -0.0061(8) 0.0049(8) -0.0067(8)
C1 0.0211(9) 0.0202(9) 0.0236(9) -0.0052(7) 0.0016(7) -0.0054(7)
C2 0.0244(9) 0.0227(9) 0.0254(10) -0.0072(8) 0.0029(8) -0.0079(8)
C3 0.0276(10) 0.0307(11) 0.0234(10) -0.0096(8) 0.0050(8) -0.0052(9)
C4 0.0348(12) 0.0286(11) 0.0279(11) -0.0139(9) 0.0027(9) -0.0037(9)
C5 0.0325(11) 0.0228(10) 0.0334(11) -0.0103(9) -0.0021(9) -0.0090(8)
C6 0.0221(9) 0.0248(10) 0.0297(10) -0.0084(8) 0.0036(8) -0.0079(8)
C7 0.0213(9) 0.0202(9) 0.0252(10) -0.0058(8) 0.0009(7) -0.0073(7)
C8 0.0264(10) 0.0224(9) 0.0282(10) -0.0073(8) 0.0003(8) -0.0075(8)
C9 0.0291(11) 0.0221(10) 0.0323(11) -0.0006(8) -0.0077(9) -0.0082(8)
C10 0.0426(13) 0.0329(11) 0.0224(10) -0.0033(9) -0.0034(9) -0.0190(10)
C11 0.0343(11) 0.0337(11) 0.0272(11) -0.0135(9) 0.0062(9) -0.0180(9)
C12 0.0265(10) 0.0223(9) 0.0267(10) -0.0084(8) 0.0010(8) -0.0087(8)
C13 0.0217(9) 0.0210(9) 0.0207(9) -0.0057(7) 0.0030(7) -0.0052(7)
C14 0.0223(9) 0.0206(9) 0.0216(9) -0.0053(7) 0.0039(7) -0.0049(7)
C15 0.0200(9) 0.0290(10) 0.0278(10) -0.0108(9) 0.0058(8) -0.0054(8)
C16 0.0231(10) 0.0349(12) 0.0287(11) -0.0079(9) -0.0031(8) 0.0017(9)
C17 0.0326(11) 0.0317(11) 0.0237(10) 0.0001(9) 0.0003(9) -0.0027(9)
C18 0.0254(10) 0.0254(10) 0.0267(10) -0.0025(8) 0.0042(8) -0.0071(8)
C19 0.0206(9) 0.0256(10) 0.0320(11) -0.0114(9) 0.0013(8) -0.0047(8)
C20 0.0196(9) 0.0291(10) 0.0402(12) -0.0178(9) 0.0074(8) -0.0084(8)
C21 0.0287(11) 0.0274(10) 0.0320(11) -0.0110(9) 0.0099(9) -0.0062(9)
C22 0.0295(10) 0.0238(10) 0.0319(11) -0.0089(8) 0.0103(9) -0.0101(8)
C23 0.0336(12) 0.0316(12) 0.0314(12) -0.0006(10) 0.0021(10) -0.0008(10)
C24 0.0329(11) 0.0289(11) 0.0381(12) -0.0142(10) 0.0072(10) -0.0140(9)
C25 0.0329(11) 0.0349(11) 0.0251(10) -0.0143(9) 0.0085(9) -0.0123(9)
C26 0.0250(10) 0.0266(10) 0.0296(11) -0.0142(9) 0.0067(8) -0.0081(8)
C27 0.0276(11) 0.0354(12) 0.0565(16) -0.0270(12) 0.0139(11) -0.0139(10)
C28 0.0239(11) 0.0489(15) 0.077(2) -0.0407(15) 0.0017(12) -0.0064(11)
C29 0.0450(15) 0.0403(14) 0.0528(17) -0.0250(13) -0.0121(13) 0.0078(12)
C30 0.0546(16) 0.0278(11) 0.0358(13) -0.0108(10) 0.0051(11) -0.0072(11)
C31 0.0301(11) 0.0293(11) 0.0383(12) -0.0162(10) 0.0113(9) -0.0119(9)
C32 0.059(4) 0.125(7) 0.034(3) -0.017(4) 0.007(3) -0.055(5)
Cl1A 0.0374(13) 0.0662(18) 0.0269(12) -0.0049(12) 0.0034(10) -0.0220(14)
Cl2A 0.157(5) 0.073(3) 0.047(2) -0.0214(19) -0.029(3) 0.050(3)
Cl1B 0.094(4) 0.206(8) 0.073(3) -0.062(4) 0.000(3) -0.055(5)
Cl2B 0.107(3) 0.058(2) 0.0480(19) -0.0039(16) 0.007(2) -0.001(2)
F1 0.0398(7) 0.0327(7) 0.0379(7) -0.0141(6) 0.0162(6) -0.0202(6)
F2 0.0449(8) 0.0465(8) 0.0359(8) -0.0177(7) 0.0216(7) -0.0167(7)
F3 0.0617(10) 0.0436(9) 0.0427(9) -0.0273(7) 0.0147(8) -0.0135(8)
F4 0.0528(9) 0.0327(7) 0.0541(9) -0.0237(7) 0.0065(7) -0.0213(7)
F5 0.0362(7) 0.0330(7) 0.0445(8) -0.0161(6) 0.0147(6) -0.0199(6)
F6 0.0308(7) 0.0315(7) 0.0384(8) -0.0078(6) 0.0019(6) 0.0058(6)
F7 0.0430(8) 0.0291(7) 0.0428(8) 0.0003(6) -0.0134(7) -0.0013(6)
F8 0.0695(11) 0.0529(10) 0.0239(7) -0.0006(7) -0.0071(7) -0.0199(9)
F9 0.0536(9) 0.0534(9) 0.0307(7) -0.0230(7) 0.0129(7) -0.0201(8)
F10 0.0325(7) 0.0250(6) 0.0355(7) -0.0122(5) 0.0056(6) -0.0009(5)
F11 0.0256(6) 0.0293(6) 0.0240(6) -0.0006(5) 0.0033(5) -0.0103(5)
F12 0.0195(6) 0.0447(8) 0.0386(7) -0.0112(6) 0.0067(5) -0.0098(6)
F13 0.0262(7) 0.0597(10) 0.0419(9) -0.0040(8) -0.0091(6) 0.0004(7)
F14 0.0461(9) 0.0520(10) 0.0305(8) 0.0149(7) -0.0038(7) -0.0064(8)
F15 0.0328(7) 0.0399(8) 0.0310(7) 0.0040(6) 0.0064(6) -0.0157(6)
N1 0.0253(8) 0.0229(8) 0.0245(8) -0.0068(7) 0.0057(7) -0.0062(7)
O1 0.0192(6) 0.0197(6) 0.0320(8) -0.0078(6) 0.0023(6) -0.0062(5)
O2 0.0249(7) 0.0306(8) 0.0454(10) -0.0206(7) 0.0064(7) -0.0080(6)

loop_
_atom_type_symbol
_atom_type_description
_atom_type_scat_dispersion_real
_atom_type_scat_dispersion_imag
_atom_type_scat_source
C C 0.0033 0.0016 'International Tables Vol C Tables 4.2.6.8 and 6.1.1.4'
H H 0.0000 0.0000 'International Tables Vol C Tables 4.2.6.8 and 6.1.1.4'
N N 0.0061 0.0033 'International Tables Vol C Tables 4.2.6.8 and 6.1.1.4'
O O 0.0106 0.0060 'International Tables Vol C Tables 4.2.6.8 and 6.1.1.4'
B B 0.0013 0.0007 'International Tables Vol C Tables 4.2.6.8 and 6.1.1.4'
F F 0.0171 0.0103 'International Tables Vol C Tables 4.2.6.8 and 6.1.1.4'
Cl Cl 0.1484 0.1585 'International Tables Vol C Tables 4.2.6.8 and 6.1.1.4'

loop_
_geom_angle_atom_site_label_1
_geom_angle_atom_site_label_2
_geom_angle_atom_site_label_3
_geom_angle
_geom_angle_site_symmetry_1
_geom_angle_site_symmetry_3
O1 B1 C13 105.91(16) . .
O1 B1 C7 107.02(16) . .
C13 B1 C7 115.23(16) . .
O1 B1 C1 114.92(16) . .
C13 B1 C1 102.86(16) . .
C7 B1 C1 111.02(16) . .
C2 C1 C6 113.20(18) . .
C2 C1 B1 127.44(17) . .
C6 C1 B1 119.22(17) . .
F1 C2 C1 121.33(18) . .
F1 C2 C3 114.88(18) . .
C1 C2 C3 123.78(19) . .
F2 C3 C4 119.29(19) . .
F2 C3 C2 120.6(2) . .
C4 C3 C2 120.2(2) . .
F3 C4 C3 120.4(2) . .
F3 C4 C5 120.9(2) . .
C3 C4 C5 118.66(19) . .
F4 C5 C4 119.9(2) . .
F4 C5 C6 121.1(2) . .
C4 C5 C6 119.0(2) . .
F5 C6 C5 116.11(18) . .
F5 C6 C1 118.77(18) . .
C5 C6 C1 125.1(2) . .
C12 C7 C8 112.78(19) . .
C12 C7 B1 121.54(17) . .
C8 C7 B1 124.90(18) . .
F6 C8 C9 115.04(19) . .
F6 C8 C7 121.19(19) . .
C9 C8 C7 123.7(2) . .
F7 C9 C10 120.4(2) . .
F7 C9 C8 119.4(2) . .
C10 C9 C8 120.2(2) . .
F8 C10 C9 120.6(2) . .
F8 C10 C11 121.0(2) . .
C9 C10 C11 118.5(2) . .
F9 C11 C12 120.8(2) . .
F9 C11 C10 119.3(2) . .
C12 C11 C10 119.9(2) . .
F10 C12 C11 115.52(19) . .
F10 C12 C7 119.65(18) . .
C11 C12 C7 124.8(2) . .
C14 C13 C18 113.03(18) . .
C14 C13 B1 128.04(18) . .
C18 C13 B1 118.78(18) . .
F11 C14 C13 120.62(18) . .
F11 C14 C15 114.99(18) . .
C13 C14 C15 124.38(19) . .
F12 C15 C16 119.41(19) . .
F12 C15 C14 120.63(19) . .
C16 C15 C14 119.9(2) . .
F13 C16 C15 120.4(2) . .
F13 C16 C17 121.1(2) . .
C15 C16 C17 118.5(2) . .
F14 C17 C16 119.1(2) . .
F14 C17 C18 120.7(2) . .
C16 C17 C18 120.1(2) . .
F15 C18 C17 115.70(19) . .
F15 C18 C13 120.32(19) . .
C17 C18 C13 123.9(2) . .
O1 C19 C20 109.75(17) . .
O2 C20 C19 111.63(17) . .
O2 C21 C22 109.30(19) . .
C21 C22 N1 115.88(17) . .
C26 C25 N1 115.88(18) . .
C31 C26 C27 118.9(2) . .
C31 C26 C25 121.0(2) . .
C27 C26 C25 119.9(2) . .
C28 C27 C26 120.2(2) . .
C29 C28 C27 120.2(2) . .
C28 C29 C30 120.3(3) . .
C31 C30 C29 119.6(2) . .
C30 C31 C26 120.7(2) . .
Cl1B C32 Cl2B 122.2(9) . .
Cl1B C32 Cl2A 129.1(10) . 2_666
Cl2B C32 Cl2A 108.6(5) . 2_666
Cl1B C32 Cl1A 33.9(5) . .
Cl2B C32 Cl1A 90.7(5) . .
Cl2A C32 Cl1A 158.4(6) 2_666 .
Cl1B C32 Cl2A 135.0(9) . .
Cl2B C32 Cl2A 36.0(3) . .
Cl2A C32 Cl2A 88.9(4) 2_666 .
Cl1A C32 Cl2A 102.3(5) . .
Cl1B Cl1A C32 35.7(5) . .
Cl1B Cl1A Cl2B 72.4(4) . .
C32 Cl1A Cl2B 38.1(3) . .
Cl2B Cl2A C32 111.8(5) . 2_666
Cl2B Cl2A C32 38.9(3) . .
C32 Cl2A C32 91.1(4) 2_666 .
Cl2B Cl2A Cl1B 121.1(4) . 2_666
C32 Cl2A Cl1B 21.7(4) 2_666 2_666
C32 Cl2A Cl1B 110.4(4) . 2_666
Cl2B Cl2A Cl2B 94.3(3) . 2_666
C32 Cl2A Cl2B 34.9(3) 2_666 2_666
C32 Cl2A Cl2B 61.5(3) . 2_666
Cl1B Cl2A Cl2B 56.6(3) 2_666 2_666
Cl1A Cl1B C32 110.4(9) . .
Cl1A Cl1B Cl2B 80.4(5) . .
C32 Cl1B Cl2B 32.7(6) . .
Cl1A Cl1B Cl2A 137.2(5) . 2_666
C32 Cl1B Cl2A 29.2(6) . 2_666
Cl2B Cl1B Cl2A 61.8(2) . 2_666
Cl2A Cl2B C32 105.2(4) . .
Cl2A Cl2B Cl1B 117.7(4) . .
C32 Cl2B Cl1B 25.1(4) . .
Cl2A Cl2B Cl1A 115.0(4) . .
C32 Cl2B Cl1A 51.2(4) . .
Cl1B Cl2B Cl1A 27.2(2) . .
Cl2A Cl2B Cl2A 85.7(3) . 2_666
C32 Cl2B Cl2A 36.4(4) . 2_666
Cl1B Cl2B Cl2A 61.5(3) . 2_666
Cl1A Cl2B Cl2A 87.3(3) . 2_666
C24 N1 C23 108.18(18) . .
C24 N1 C22 111.01(17) . .
C23 N1 C22 111.59(17) . .
C24 N1 C25 110.33(17) . .
C23 N1 C25 105.90(17) . .
C22 N1 C25 109.70(16) . .
C19 O1 B1 118.54(16) . .
C21 O2 C20 114.16(17) . .

loop_
_geom_bond_atom_site_label_1
_geom_bond_atom_site_label_2
_geom_bond_distance
_geom_bond_site_symmetry_2
B1 O1 1.461(3) .
B1 C13 1.660(3) .
B1 C7 1.666(3) .
B1 C1 1.672(3) .
C1 C2 1.382(3) .
C1 C6 1.389(3) .
C2 F1 1.353(2) .
C2 C3 1.390(3) .
C3 F2 1.344(3) .
C3 C4 1.370(3) .
C4 F3 1.333(2) .
C4 C5 1.378(3) .
C5 F4 1.342(2) .
C5 C6 1.378(3) .
C6 F5 1.355(2) .
C7 C12 1.386(3) .
C7 C8 1.397(3) .
C8 F6 1.340(3) .
C8 C9 1.393(3) .
C9 F7 1.350(3) .
C9 C10 1.360(3) .
C10 F8 1.340(3) .
C10 C11 1.377(3) .
C11 F9 1.353(3) .
C11 C12 1.375(3) .
C12 F10 1.361(2) .
C13 C14 1.384(3) .
C13 C18 1.398(3) .
C14 F11 1.355(2) .
C14 C15 1.388(3) .
C15 F12 1.346(2) .
C15 C16 1.367(3) .
C16 F13 1.342(3) .
C16 C17 1.370(3) .
C17 F14 1.350(3) .
C17 C18 1.384(3) .
C18 F15 1.344(2) .
C19 O1 1.419(2) .
C19 C20 1.508(3) .
C20 O2 1.444(2) .
C21 O2 1.422(3) .
C21 C22 1.516(3) .
C22 N1 1.517(3) .
C23 N1 1.507(3) .
C24 N1 1.496(3) .
C25 C26 1.507(3) .
C25 N1 1.520(3) .
C26 C31 1.383(3) .
C26 C27 1.395(3) .
C27 C28 1.388(4) .
C28 C29 1.362(5) .
C29 C30 1.393(4) .
C30 C31 1.383(4) .
C32 Cl1B 1.122(9) .
C32 Cl2B 1.426(10) .
C32 Cl2A 1.479(10) 2_666
C32 Cl1A 1.804(8) .
C32 Cl2A 2.193(10) .
Cl1A Cl1B 1.074(9) .
Cl1A Cl2B 2.314(6) .
Cl2A Cl2B 1.334(7) .
Cl2A C32 1.479(10) 2_666
Cl2A Cl1B 2.354(11) 2_666
Cl2A Cl2B 2.360(5) 2_666
Cl1B Cl2B 2.236(8) .
Cl1B Cl2A 2.354(11) 2_666
Cl2B Cl2A 2.360(5) 2_666
